data_7042201
loop_
_publ_author_name
'Yang, Lu'
'Zhao, Liang'
'Zhou, Zhen'
'He, Cheng'
'Sun, Hui'
'Duan, Chunying'

_publ_section_title
;
 A thiourea-functionalized metal-organic macrocycle for the catalysis of
 Michael additions and prominent size-selective effect.
;
_journal_issue 12
_journal_name_full 'Dalton transactions (Cambridge, England : 2003)'
_journal_page_first 4086
_journal_page_last 4092
_journal_paper_doi 10.1039/c6dt04299f
_journal_volume 46
_journal_year 2017
_chemical_formula_sum 'C128 H149 N40 Ni4 O24 S12.5'
_chemical_formula_weight 3267.45
_chemical_name_systematic
;
 ?
;
_space_group_crystal_system trigonal
_space_group_IT_number 167
_space_group_name_Hall '-R 3 2"c'
_space_group_name_H-M_alt 'R -3 c :H'
_symmetry_space_group_name_Hall '-R 3 2"c'
_symmetry_space_group_name_H-M 'R -3 c :H'
_atom_sites_solution_hydrogens geom
_audit_creation_method SHELXL-2014
_audit_update_record
;
2017-02-13 deposited with the CCDC.
2017-02-15 downloaded from the CCDC.
;
_cell_angle_alpha 90
_cell_angle_beta 90
_cell_angle_gamma 120
_cell_formula_units_Z 18
_cell_length_a 31.3107(19)
_cell_length_b 31.3107(19)
_cell_length_c 145.863(18)
_cell_measurement_reflns_used 34271
_cell_measurement_temperature 123(2)
_cell_measurement_theta_max 27.492
_cell_measurement_theta_min 2.1955
_cell_volume 123840(19)
_computing_cell_refinement 'Bruker SMART'
_computing_data_collection 'Bruker SMART'
_computing_data_reduction 'Bruker SAINT'
_computing_molecular_graphics 'Bruker SHELXTL'
_computing_publication_material 'Bruker SHELXTL'
_computing_structure_refinement 'SHELXL-2014 (Sheldrick, 2014)'
_computing_structure_solution 'SHELXL-2014 (Sheldrick, 2014)'
_diffrn_ambient_temperature 123(2)
_diffrn_measured_fraction_theta_full 0.972
_diffrn_measured_fraction_theta_max 0.998
_diffrn_measurement_device_type 'CCD area detector'
_diffrn_measurement_method 'phi and omega scans'
_diffrn_radiation_type MoK\a
_diffrn_radiation_wavelength 0.71073
_diffrn_reflns_av_R_equivalents 0.1829
_diffrn_reflns_av_unetI/netI 0.4553
_diffrn_reflns_Laue_measured_fraction_full 0.972
_diffrn_reflns_Laue_measured_fraction_max 0.998
_diffrn_reflns_limit_h_max 31
_diffrn_reflns_limit_h_min -37
_diffrn_reflns_limit_k_max 36
_diffrn_reflns_limit_k_min -37
_diffrn_reflns_limit_l_max 170
_diffrn_reflns_limit_l_min -172
_diffrn_reflns_number 180269
_diffrn_reflns_point_group_measured_fraction_full 0.972
_diffrn_reflns_point_group_measured_fraction_max 0.998
_diffrn_reflns_theta_full 25.242
_diffrn_reflns_theta_max 25.000
_diffrn_reflns_theta_min 2.051
_exptl_absorpt_coefficient_mu 0.408
_exptl_absorpt_correction_T_max 0.9229
_exptl_absorpt_correction_T_min 0.8944
_exptl_absorpt_process_details SADABS
_exptl_crystal_colour BLACK
_exptl_crystal_density_diffrn 0.789
_exptl_crystal_density_method 'not measured'
_exptl_crystal_description BLOCK
_exptl_crystal_F_000 30618
_exptl_crystal_size_max 0.280
_exptl_crystal_size_mid 0.260
_exptl_crystal_size_min 0.200
_platon_squeeze_details
;
;
_refine_diff_density_max 0.889
_refine_diff_density_min -0.481
_refine_diff_density_rms 0.100
_refine_ls_extinction_method none
_refine_ls_goodness_of_fit_ref 0.936
_refine_ls_hydrogen_treatment constr
_refine_ls_matrix_type full
_refine_ls_number_parameters 857
_refine_ls_number_reflns 24237
_refine_ls_number_restraints 788
_refine_ls_restrained_S_all 0.934
_refine_ls_R_factor_all 0.2916
_refine_ls_R_factor_gt 0.1110
_refine_ls_shift/su_max 0.027
_refine_ls_shift/su_mean 0.001
_refine_ls_structure_factor_coef Fsqd
_refine_ls_weighting_details 'w=1/[\s^2^(Fo^2^)+(0.0840P)^2^] where P=(Fo^2^+2Fc^2^)/3'
_refine_ls_weighting_scheme calc
_refine_ls_wR_factor_gt 0.2549
_refine_ls_wR_factor_ref 0.2867
_reflns_Friedel_coverage 0.000
_reflns_number_gt 5210
_reflns_number_total 24237
_reflns_threshold_expression 'I > 2\s(I)'
_cod_data_source_file c6dt04299f2.cif
_cod_data_source_block Ni_SPT
_cod_depositor_comments 'Adding full bibliography for 7042200--7042201.cif.'
_cod_original_cell_volume 123840(21)
_cod_original_formula_sum 'C128 H149 N40 Ni4 O24 S12.50'
_cod_database_code 7042201
_shelx_space_group_comment
;
The symmetry employed for this shelxl refinement is uniquely defined
by the following loop, which should always be used as a source of
symmetry information in preference to the above space-group names.
They are only intended as comments.
;
_shelx_estimated_absorpt_t_min 0.894
_shelx_estimated_absorpt_t_max 0.923
_shelxl_version_number 2014-3

loop_
_space_group_symop_operation_xyz
'x, y, z'
'-y, x-y, z'
'-x+y, -x, z'
'y, x, -z+1/2'
'x-y, -y, -z+1/2'
'-x, -x+y, -z+1/2'
'x+2/3, y+1/3, z+1/3'
'-y+2/3, x-y+1/3, z+1/3'
'-x+y+2/3, -x+1/3, z+1/3'
'y+2/3, x+1/3, -z+5/6'
'x-y+2/3, -y+1/3, -z+5/6'
'-x+2/3, -x+y+1/3, -z+5/6'
'x+1/3, y+2/3, z+2/3'
'-y+1/3, x-y+2/3, z+2/3'
'-x+y+1/3, -x+2/3, z+2/3'
'y+1/3, x+2/3, -z+7/6'
'x-y+1/3, -y+2/3, -z+7/6'
'-x+1/3, -x+y+2/3, -z+7/6'
'-x, -y, -z'
'y, -x+y, -z'
'x-y, x, -z'
'-y, -x, z-1/2'
'-x+y, y, z-1/2'
'x, x-y, z-1/2'
'-x+2/3, -y+1/3, -z+1/3'
'y+2/3, -x+y+1/3, -z+1/3'
'x-y+2/3, x+1/3, -z+1/3'
'-y+2/3, -x+1/3, z-1/6'
'-x+y+2/3, y+1/3, z-1/6'
'x+2/3, x-y+1/3, z-1/6'
'-x+1/3, -y+2/3, -z+2/3'
'y+1/3, -x+y+2/3, -z+2/3'
'x-y+1/3, x+2/3, -z+2/3'
'-y+1/3, -x+2/3, z+1/6'
'-x+y+1/3, y+2/3, z+1/6'
'x+1/3, x-y+2/3, z+1/6'

loop_
_atom_site_label
_atom_site_type_symbol
_atom_site_fract_x
_atom_site_fract_y
_atom_site_fract_z
_atom_site_U_iso_or_equiv
_atom_site_adp_type
_atom_site_occupancy
_atom_site_site_symmetry_order
_atom_site_calc_flag
_atom_site_refinement_flags_posn
_atom_site_refinement_flags_adp
_atom_site_refinement_flags_occupancy
Ni1 Ni 0.50551(5) 0.30729(5) 0.62630(2) 0.0555(4) Uani 1 1 d . U .
Ni2 Ni 0.35649(5) 0.41924(5) 0.53776(2) 0.0727(5) Uani 1 1 d . U .
S1 S 0.48673(9) 0.25039(10) 0.61399(2) 0.0680(9) Uani 1 1 d . U .
S2 S 0.23033(13) 0.17608(15) 0.58356(3) 0.1026(12) Uani 1 1 d . U .
S3 S 0.33481(10) 0.36210(10) 0.55018(2) 0.0701(9) Uani 1 1 d . U .
S4 S 0.32236(10) 0.35560(10) 0.52651(2) 0.0763(9) Uani 1 1 d . U .
S5 S 0.52984(12) 0.32468(12) 0.49427(2) 0.0684(9) Uani 1 1 d . U .
S6 S 0.57974(9) 0.13825(9) 0.52898(2) 0.0510(7) Uani 1 1 d . U .
N1 N 0.5010(3) 0.3599(3) 0.63459(5) 0.052(2) Uani 1 1 d . U .
N2 N 0.4438(2) 0.3044(3) 0.62166(5) 0.0421(19) Uani 1 1 d . U .
N3 N 0.4151(3) 0.2750(3) 0.61512(5) 0.060(2) Uani 1 1 d . U .
N4 N 0.4072(3) 0.2163(3) 0.60410(5) 0.086(3) Uani 1 1 d . U .
H4 H 0.4194 0.1979 0.6022 0.103 Uiso 1 1 calc R U .
N5 N 0.2626(3) 0.3470(3) 0.56166(6) 0.098(3) Uani 1 1 d . U .
H5 H 0.2454 0.3598 0.5639 0.117 Uiso 1 1 calc R U .
N6 N 0.2737(3) 0.3993(3) 0.55025(6) 0.085(3) Uani 1 1 d . U .
H6 H 0.2489 0.4019 0.5524 0.102 Uiso 0.5 1 calc R U P
N7 N 0.3001(3) 0.4233(3) 0.54295(6) 0.078(3) Uani 1 1 d . U .
N8 N 0.3541(3) 0.4696(3) 0.52903(6) 0.079(3) Uani 1 1 d . U .
N9 N 0.4100(3) 0.4780(3) 0.54585(5) 0.067(2) Uani 1 1 d . U .
N10 N 0.4174(3) 0.4255(3) 0.53222(5) 0.053(2) Uani 1 1 d . U .
N11 N 0.4223(3) 0.4025(3) 0.52512(5) 0.055(2) Uani 1 1 d . U .
N12 N 0.3783(3) 0.3411(3) 0.51462(5) 0.069(2) Uani 1 1 d . U .
H12 H 0.3485 0.3210 0.5125 0.082 Uiso 1 1 calc R U .
N13 N 0.5608(2) 0.1895(3) 0.51758(4) 0.046(2) Uani 1 1 d . U .
H13 H 0.5400 0.1592 0.5158 0.055 Uiso 1 1 calc R U .
N14 N 0.6231(3) 0.2368(3) 0.52772(4) 0.0417(19) Uani 1 1 d . U .
N15 N 0.6488(3) 0.2335(3) 0.53490(5) 0.051(2) Uani 1 1 d . U .
O1 O 0.1932(3) 0.1685(3) 0.58970(6) 0.118(3) Uani 1 1 d . U .
O2 O 0.2205(3) 0.1368(3) 0.57714(6) 0.130(3) Uani 1 1 d . U .
O3 O 0.5076(3) 0.2979(3) 0.48572(4) 0.091(2) Uani 1 1 d . U .
O4 O 0.5745(2) 0.3712(2) 0.49380(4) 0.0679(19) Uani 1 1 d . U .
N16 N 0.6993(3) 0.2257(3) 0.54785(5) 0.060(2) Uani 1 1 d . U .
C1 C 0.5294(3) 0.3870(3) 0.64101(6) 0.059(3) Uani 1 1 d . U .
H1 H 0.5571 0.3834 0.6424 0.071 Uiso 1 1 calc R U .
C2 C 0.5241(4) 0.4219(4) 0.64636(7) 0.068(3) Uani 1 1 d . U .
H2 H 0.5462 0.4407 0.6511 0.081 Uiso 1 1 calc R U .
C3 C 0.4834(4) 0.4259(4) 0.64394(7) 0.070(3) Uani 1 1 d . U .
H3 H 0.4770 0.4489 0.6470 0.084 Uiso 1 1 calc R U .
C4 C 0.4537(4) 0.3972(4) 0.63738(6) 0.060(3) Uani 1 1 d . U .
H4A H 0.4259 0.4003 0.6358 0.072 Uiso 1 1 calc R U .
C5 C 0.4611(4) 0.3633(4) 0.63281(6) 0.051(2) Uani 1 1 d . U .
C6 C 0.4303(3) 0.3320(3) 0.62554(6) 0.041(2) Uani 1 1 d . U .
H6A H 0.4011 0.3320 0.6237 0.049 Uiso 1 1 calc R U .
C7 C 0.4328(4) 0.2488(4) 0.61125(6) 0.054(3) Uani 1 1 d . U .
C8 C 0.3654(4) 0.2092(4) 0.59960(7) 0.062(3) Uani 1 1 d . U .
C9 C 0.3412(4) 0.2340(4) 0.60130(6) 0.072(3) Uani 1 1 d . U .
H9 H 0.3528 0.2589 0.6059 0.086 Uiso 1 1 calc R U .
C10 C 0.2989(4) 0.2229(4) 0.59624(7) 0.082(3) Uani 1 1 d . U .
H10 H 0.2803 0.2384 0.5977 0.098 Uiso 1 1 calc R U .
C11 C 0.2850(4) 0.1912(4) 0.58952(7) 0.068(3) Uani 1 1 d . U .
C12 C 0.3074(5) 0.1680(5) 0.58767(8) 0.113(5) Uani 1 1 d . U .
H12A H 0.2972 0.1468 0.5825 0.136 Uiso 1 1 calc R U .
C13 C 0.3489(4) 0.1727(5) 0.59327(7) 0.109(4) Uani 1 1 d . U .
H13A H 0.3628 0.1521 0.5925 0.131 Uiso 1 1 calc R U .
C14 C 0.2400(4) 0.2285(4) 0.57734(8) 0.093(3) Uani 1 1 d D U .
C15 C 0.2205(6) 0.2582(6) 0.57893(10) 0.175(7) Uani 1 1 d D U .
H15 H 0.1981 0.2495 0.5839 0.210 Uiso 1 1 calc R U .
C16 C 0.2299(5) 0.2976(5) 0.57420(9) 0.165(7) Uani 1 1 d . U .
H16 H 0.2179 0.3188 0.5759 0.198 Uiso 1 1 calc R U .
C17 C 0.2574(4) 0.3055(5) 0.56684(9) 0.092(4) Uani 1 1 d . U .
C18 C 0.2765(6) 0.2814(6) 0.56439(11) 0.191(8) Uani 1 1 d . U .
H18 H 0.2969 0.2907 0.5591 0.229 Uiso 1 1 calc R U .
C19 C 0.2684(6) 0.2419(7) 0.56928(11) 0.209(9) Uani 1 1 d D U .
H19 H 0.2821 0.2225 0.5673 0.251 Uiso 1 1 calc R U .
C20 C 0.2894(4) 0.3709(4) 0.55383(7) 0.084(3) Uani 1 1 d . U .
C21 C 0.2877(4) 0.4524(4) 0.53940(7) 0.090(4) Uani 1 1 d . U .
H21 H 0.2613 0.4562 0.5416 0.108 Uiso 1 1 calc R U .
C22 C 0.3178(4) 0.4793(4) 0.53159(7) 0.074(3) Uani 1 1 d . U .
C23 C 0.3100(4) 0.5134(4) 0.52621(7) 0.090(3) Uani 1 1 d . U .
H23 H 0.2845 0.5201 0.5278 0.108 Uiso 1 1 calc R U .
C24 C 0.3391(4) 0.5359(4) 0.51885(7) 0.090(4) Uani 1 1 d . U .
H24 H 0.3340 0.5579 0.5152 0.108 Uiso 1 1 calc R U .
C25 C 0.3796(4) 0.5251(4) 0.51671(7) 0.086(4) Uani 1 1 d . U .
H25 H 0.4026 0.5427 0.5120 0.103 Uiso 1 1 calc R U .
C26 C 0.3831(4) 0.4911(4) 0.52140(7) 0.082(3) Uani 1 1 d . U .
H26 H 0.4060 0.4813 0.5195 0.098 Uiso 1 1 calc R U .
C27 C 0.4020(4) 0.5024(4) 0.55231(7) 0.085(3) Uani 1 1 d . U .
H27 H 0.3693 0.4943 0.5538 0.102 Uiso 1 1 calc R U .
C28 C 0.4418(5) 0.5399(4) 0.55683(8) 0.093(4) Uani 1 1 d . U .
H28 H 0.4355 0.5564 0.5616 0.111 Uiso 1 1 calc R U .
C29 C 0.4899(5) 0.5547(5) 0.55478(8) 0.111(4) Uani 1 1 d . U .
H29 H 0.5170 0.5813 0.5578 0.133 Uiso 1 1 calc R U .
C30 C 0.4957(4) 0.5264(4) 0.54762(7) 0.088(4) Uani 1 1 d . U .
H30 H 0.5278 0.5343 0.5457 0.105 Uiso 1 1 calc R U .
C31 C 0.4553(4) 0.4885(4) 0.54363(7) 0.069(3) Uani 1 1 d . U .
C32 C 0.4581(4) 0.4589(3) 0.53611(6) 0.061(3) Uani 1 1 d . U .
H32 H 0.4891 0.4640 0.5341 0.073 Uiso 1 1 calc R U .
C33 C 0.3798(4) 0.3693(4) 0.52207(6) 0.051(2) Uani 1 1 d . U .
C34 C 0.4162(4) 0.3393(4) 0.50997(7) 0.059(3) Uani 1 1 d . U .
C35 C 0.4648(3) 0.3679(3) 0.51195(6) 0.055(3) Uani 1 1 d . U .
H35 H 0.4748 0.3907 0.5169 0.067 Uiso 1 1 calc R U .
C36 C 0.4990(4) 0.3642(3) 0.50700(6) 0.048(2) Uani 1 1 d . U .
H36 H 0.5331 0.3841 0.5084 0.058 Uiso 1 1 calc R U .
C37 C 0.4843(4) 0.3318(4) 0.49995(6) 0.055(2) Uani 1 1 d . U .
C38 C 0.4355(4) 0.3021(4) 0.49753(7) 0.067(3) Uani 1 1 d . U .
H38 H 0.4257 0.2790 0.4926 0.081 Uiso 1 1 calc R U .
C39 C 0.4015(4) 0.3081(4) 0.50272(7) 0.070(3) Uani 1 1 d . U .
H39 H 0.3675 0.2900 0.5012 0.084 Uiso 1 1 calc R U .
C40 C 0.5401(4) 0.2855(4) 0.50136(6) 0.051(2) Uani 1 1 d . U .
C41 C 0.5764(3) 0.3055(3) 0.50780(5) 0.042(2) Uani 1 1 d . U .
H41 H 0.5958 0.3402 0.5085 0.051 Uiso 1 1 calc R U .
C42 C 0.5844(3) 0.2737(3) 0.51327(5) 0.045(2) Uani 1 1 d . U .
H42 H 0.6102 0.2876 0.5177 0.053 Uiso 1 1 calc R U .
C43 C 0.5577(3) 0.2245(3) 0.51267(6) 0.041(2) Uani 1 1 d . U .
C44 C 0.5193(3) 0.2056(4) 0.50603(6) 0.064(3) Uani 1 1 d . U .
H44 H 0.4987 0.1709 0.5054 0.076 Uiso 1 1 calc R U .
C45 C 0.5112(4) 0.2375(4) 0.50033(6) 0.060(3) Uani 1 1 d . U .
H45 H 0.4856 0.2246 0.4959 0.072 Uiso 1 1 calc R U .
C46 C 0.5892(3) 0.1918(3) 0.52456(6) 0.040(2) Uani 1 1 d . U .
C47 C 0.6869(3) 0.2749(3) 0.53796(6) 0.051(3) Uani 1 1 d . U .
H47 H 0.6959 0.3060 0.5353 0.061 Uiso 1 1 calc R U .
C48 C 0.7133(4) 0.2704(4) 0.54531(6) 0.054(3) Uani 1 1 d . U .
C49 C 0.7514(4) 0.3096(4) 0.54902(7) 0.086(3) Uani 1 1 d . U .
H49 H 0.7605 0.3417 0.5469 0.104 Uiso 1 1 calc R U .
C50 C 0.7791(5) 0.3032(5) 0.55634(9) 0.125(5) Uani 1 1 d . U .
H50 H 0.8074 0.3306 0.5589 0.150 Uiso 1 1 calc R U .
C51 C 0.7632(5) 0.2569(4) 0.55931(8) 0.116(5) Uani 1 1 d . U .
H51 H 0.7783 0.2506 0.5644 0.139 Uiso 1 1 calc R U .
C52 C 0.7235(4) 0.2185(4) 0.55466(7) 0.082(3) Uani 1 1 d . U .
H52 H 0.7132 0.1855 0.5564 0.099 Uiso 1 1 calc R U .
S7 S 0.6667 0.3333 0.47868(19) 0.371(10) Uiso 0.75 3 d DS U P
O8 O 0.6231(6) 0.3320(6) 0.47446(10) 0.245(8) Uiso 0.75 1 d D U P
O9 O 0.6667 0.3333 0.48878(15) 0.136(7) Uiso 0.75 3 d S U P
O102 O 0.5956(3) 0.4973(2) 0.50907(5) 0.092(2) Uiso 1 1 d . . .
N102 N 0.5495(4) 0.5341(4) 0.50861(8) 0.133(4) Uiso 1 1 d . . .
C104 C 0.5614(4) 0.5026(4) 0.51200(8) 0.100(4) Uiso 1 1 d . . .
H104 H 0.5426 0.4827 0.5170 0.120 Uiso 1 1 calc R U .
C105 C 0.5161(5) 0.5458(5) 0.51335(10) 0.185(7) Uiso 1 1 d . . .
H10A H 0.5118 0.5699 0.5098 0.278 Uiso 1 1 calc R U .
H10B H 0.4841 0.5157 0.5141 0.278 Uiso 1 1 calc R U .
H10C H 0.5297 0.5597 0.5194 0.278 Uiso 1 1 calc R U .
C106 C 0.5783(5) 0.5635(5) 0.50026(10) 0.160(6) Uiso 1 1 d . . .
H10D H 0.5663 0.5856 0.4984 0.240 Uiso 1 1 calc R U .
H10E H 0.6134 0.5830 0.5018 0.240 Uiso 1 1 calc R U .
H10F H 0.5738 0.5408 0.4952 0.240 Uiso 1 1 calc R U .
C101 C 0.1908(8) 0.3545(7) 0.49962(14) 0.247(9) Uiso 1 1 d . . .
H101 H 0.1563 0.3397 0.5007 0.296 Uiso 1 1 calc R U .
N101 N 0.2399(6) 0.3839(5) 0.50633(10) 0.194(6) Uiso 1 1 d . . .
O101 O 0.2205(5) 0.3600(5) 0.49158(10) 0.256(6) Uiso 1 1 d . . .
C102 C 0.2910(5) 0.3962(5) 0.50312(10) 0.173(6) Uiso 1 1 d . . .
H10G H 0.2903 0.3902 0.4965 0.259 Uiso 1 1 calc R U .
H10H H 0.3146 0.4309 0.5044 0.259 Uiso 1 1 calc R U .
H10I H 0.3011 0.3753 0.5064 0.259 Uiso 1 1 calc R U .
C103 C 0.2203(6) 0.3870(6) 0.51651(11) 0.194(7) Uiso 1 1 d . . .
H10J H 0.1852 0.3764 0.5162 0.291 Uiso 1 1 calc R U .
H10K H 0.2253 0.3654 0.5207 0.291 Uiso 1 1 calc R U .
H10L H 0.2388 0.4210 0.5187 0.291 Uiso 1 1 calc R U .
O103 O 0.5874(4) 0.5593(4) 0.53177(7) 0.172(4) Uiso 1 1 d . . .
N103 N 0.6594(6) 0.5474(6) 0.53268(11) 0.197(6) Uiso 1 1 d . . .
C107 C 0.6141(7) 0.5400(6) 0.53587(12) 0.187(7) Uiso 1 1 d . . .
H107 H 0.6006 0.5203 0.5412 0.224 Uiso 1 1 calc R U .
C108 C 0.6867(7) 0.5276(7) 0.53570(12) 0.241(9) Uiso 1 1 d . . .
H10M H 0.7168 0.5404 0.5320 0.362 Uiso 1 1 calc R U .
H10N H 0.6955 0.5366 0.5421 0.362 Uiso 1 1 calc R U .
H10O H 0.6675 0.4917 0.5351 0.362 Uiso 1 1 calc R U .
C109 C 0.6823(7) 0.5812(7) 0.52466(14) 0.262(10) Uiso 1 1 d . . .
H10P H 0.7137 0.5832 0.5231 0.393 Uiso 1 1 calc R U .
H10Q H 0.6600 0.5684 0.5194 0.393 Uiso 1 1 calc R U .
H10R H 0.6881 0.6142 0.5262 0.393 Uiso 1 1 calc R U .
C110 C 0.3914(8) 0.2948(7) 0.57360(16) 0.110(8) Uiso 0.5 1 d D . P
H110 H 0.3845 0.3129 0.5780 0.132 Uiso 0.5 1 calc R U P
C111 C 0.3944(10) 0.2237(8) 0.57088(18) 0.169(13) Uiso 0.5 1 d D . P
H11A H 0.3924 0.2269 0.5642 0.254 Uiso 0.5 1 calc R U P
H11B H 0.3612 0.2034 0.5734 0.254 Uiso 0.5 1 calc R U P
H11C H 0.4142 0.2082 0.5722 0.254 Uiso 0.5 1 calc R U P
C112 C 0.4523(13) 0.2833(14) 0.5796(3) 0.37(3) Uiso 0.5 1 d D . P
H11D H 0.4604 0.3165 0.5815 0.552 Uiso 0.5 1 calc R U P
H11E H 0.4457 0.2623 0.5850 0.552 Uiso 0.5 1 calc R U P
H11F H 0.4801 0.2851 0.5762 0.552 Uiso 0.5 1 calc R U P
N104 N 0.4138(7) 0.2648(7) 0.57441(13) 0.108(7) Uiso 0.5 1 d D . P
O104 O 0.3826(10) 0.2882(10) 0.56357(17) 0.264(12) Uiso 0.5 1 d D . P
N105 N 0.3258(11) 0.5612(12) 0.5590(2) 0.175(10) Uiso 0.5 1 d . . P
C113 C 0.3652(13) 0.5974(12) 0.5652(2) 0.153(12) Uiso 0.5 1 d . . P
H113 H 0.3489 0.5958 0.5708 0.184 Uiso 0.5 1 calc R U P
C114 C 0.2854(10) 0.5210(10) 0.56101(18) 0.137(11) Uiso 0.5 1 d . . P
H11G H 0.2846 0.5143 0.5676 0.206 Uiso 0.5 1 calc R U P
H11H H 0.2570 0.5248 0.5594 0.206 Uiso 0.5 1 calc R U P
H11I H 0.2839 0.4935 0.5575 0.206 Uiso 0.5 1 calc R U P
C115 C 0.3444(11) 0.5860(11) 0.5512(2) 0.178(13) Uiso 0.5 1 d . . P
H11J H 0.3764 0.6154 0.5524 0.266 Uiso 0.5 1 calc R U P
H11K H 0.3486 0.5648 0.5468 0.266 Uiso 0.5 1 calc R U P
H11L H 0.3217 0.5960 0.5487 0.266 Uiso 0.5 1 calc R U P
O105 O 0.4130(9) 0.6314(8) 0.56667(14) 0.179(8) Uiso 0.5 1 d . . P
O1W O 0.1996(4) 0.3831(4) 0.56968(7) 0.213(5) Uani 1 1 d . . .
O2W O 0.2794(4) 0.2731(4) 0.50672(7) 0.207(5) Uani 1 1 d . . .
O3W O 0.6253(4) 0.5233(4) 0.56863(9) 0.234(6) Uani 1 1 d . . .

loop_
_atom_site_aniso_label
_atom_site_aniso_U_11
_atom_site_aniso_U_22
_atom_site_aniso_U_33
_atom_site_aniso_U_23
_atom_site_aniso_U_13
_atom_site_aniso_U_12
Ni1 0.0589(9) 0.0717(10) 0.0366(7) 0.0125(7) 0.0024(7) 0.0331(8)
Ni2 0.0793(11) 0.0898(11) 0.0578(9) 0.0233(8) 0.0070(8) 0.0489(10)
S1 0.061(2) 0.099(2) 0.0563(18) -0.0008(16) -0.0030(15) 0.0493(18)
S2 0.083(3) 0.122(3) 0.084(3) 0.030(2) -0.013(2) 0.037(3)
S3 0.070(2) 0.086(2) 0.0642(18) 0.0271(17) 0.0043(16) 0.0464(18)
S4 0.070(2) 0.082(2) 0.073(2) 0.0170(17) -0.0073(16) 0.0351(18)
S5 0.093(2) 0.080(2) 0.0403(17) 0.0104(17) -0.0042(17) 0.050(2)
S6 0.0613(18) 0.0395(16) 0.0444(15) -0.0012(13) -0.0101(14) 0.0194(15)
N1 0.056(4) 0.067(5) 0.042(4) 0.005(3) -0.012(3) 0.036(4)
N2 0.036(4) 0.043(5) 0.031(4) 0.003(3) 0.011(3) 0.007(4)
N3 0.065(5) 0.074(6) 0.046(5) -0.003(4) -0.006(4) 0.038(5)
N4 0.095(6) 0.105(7) 0.065(5) -0.030(5) -0.017(5) 0.055(5)
N5 0.121(8) 0.125(7) 0.082(6) 0.027(5) 0.031(5) 0.087(6)
N6 0.102(7) 0.122(7) 0.060(5) 0.021(5) 0.021(5) 0.079(6)
N7 0.086(6) 0.105(7) 0.060(5) 0.019(4) 0.002(4) 0.061(5)
N8 0.099(6) 0.093(6) 0.055(5) 0.014(4) -0.004(4) 0.055(5)
N9 0.069(5) 0.087(5) 0.048(5) 0.015(4) 0.005(4) 0.041(4)
N10 0.057(5) 0.056(5) 0.033(4) 0.018(3) 0.003(3) 0.020(4)
N11 0.053(5) 0.069(5) 0.033(4) 0.004(4) -0.009(4) 0.022(4)
N12 0.070(5) 0.067(6) 0.066(5) -0.005(4) -0.014(4) 0.032(5)
N13 0.048(4) 0.046(4) 0.037(4) -0.009(3) -0.017(3) 0.019(4)
N14 0.043(5) 0.051(4) 0.026(4) 0.001(3) 0.002(3) 0.019(4)
N15 0.055(5) 0.064(5) 0.033(4) 0.000(4) -0.002(4) 0.030(4)
O1 0.085(6) 0.136(7) 0.116(6) 0.063(5) 0.016(5) 0.043(5)
O2 0.146(8) 0.126(6) 0.105(6) 0.005(5) -0.050(5) 0.059(6)
O3 0.125(6) 0.115(6) 0.050(4) -0.006(4) -0.012(4) 0.073(5)
O4 0.090(5) 0.072(4) 0.043(4) 0.014(3) 0.005(4) 0.042(4)
N16 0.089(6) 0.044(5) 0.038(5) 0.008(4) -0.004(4) 0.027(5)
C1 0.043(5) 0.071(6) 0.057(5) 0.008(4) -0.006(4) 0.024(4)
C2 0.078(7) 0.068(7) 0.061(6) -0.010(5) -0.013(5) 0.040(6)
C3 0.076(7) 0.073(7) 0.063(7) -0.008(5) -0.014(5) 0.039(6)
C4 0.064(7) 0.074(7) 0.050(6) -0.002(5) 0.001(5) 0.040(6)
C5 0.066(6) 0.069(6) 0.033(5) 0.011(4) -0.006(4) 0.044(5)
C6 0.047(5) 0.044(5) 0.030(5) 0.018(4) 0.008(4) 0.020(4)
C7 0.059(6) 0.062(6) 0.036(5) 0.005(4) 0.004(4) 0.026(5)
C8 0.060(5) 0.090(6) 0.042(5) -0.006(4) -0.003(4) 0.042(5)
C9 0.078(7) 0.094(8) 0.050(6) -0.014(6) -0.007(5) 0.047(6)
C10 0.065(7) 0.120(9) 0.061(7) 0.008(6) 0.000(5) 0.047(6)
C11 0.057(6) 0.083(8) 0.042(6) 0.022(5) 0.015(4) 0.017(5)
C12 0.103(9) 0.154(11) 0.086(8) -0.034(8) -0.030(7) 0.066(8)
C13 0.109(8) 0.137(9) 0.091(8) -0.048(7) -0.040(7) 0.069(8)
C14 0.073(8) 0.105(7) 0.082(7) 0.017(6) 0.000(6) 0.031(6)
C15 0.219(16) 0.223(12) 0.159(11) 0.102(10) 0.105(12) 0.166(13)
C16 0.213(15) 0.204(12) 0.157(10) 0.119(9) 0.122(11) 0.164(12)
C17 0.075(9) 0.132(9) 0.092(8) 0.046(7) 0.018(6) 0.069(7)
C18 0.255(18) 0.223(13) 0.198(12) 0.146(11) 0.151(13) 0.198(14)
C19 0.292(19) 0.258(14) 0.203(12) 0.149(11) 0.168(13) 0.233(16)
C20 0.095(7) 0.112(8) 0.059(6) 0.011(5) 0.008(5) 0.063(7)
C21 0.113(8) 0.118(9) 0.064(6) 0.025(6) 0.006(6) 0.076(7)
C22 0.095(8) 0.080(7) 0.051(6) -0.003(5) -0.019(5) 0.047(6)
C23 0.109(8) 0.103(8) 0.064(6) 0.010(6) -0.019(6) 0.057(7)
C24 0.136(10) 0.084(8) 0.056(7) 0.013(6) -0.010(6) 0.060(7)
C25 0.135(9) 0.076(8) 0.051(6) 0.017(6) 0.004(6) 0.056(7)
C26 0.123(8) 0.083(8) 0.053(6) 0.020(5) 0.008(6) 0.062(7)
C27 0.092(8) 0.107(8) 0.054(6) 0.001(5) 0.010(5) 0.048(6)
C28 0.100(8) 0.102(9) 0.069(7) -0.005(6) 0.011(6) 0.045(7)
C29 0.105(8) 0.131(9) 0.088(8) -0.016(7) 0.015(6) 0.052(7)
C30 0.080(7) 0.092(8) 0.065(7) -0.003(6) 0.009(5) 0.024(6)
C31 0.074(6) 0.073(6) 0.052(6) 0.005(5) 0.004(5) 0.031(5)
C32 0.067(6) 0.069(6) 0.036(5) 0.010(4) 0.004(4) 0.026(5)
C33 0.060(5) 0.054(6) 0.042(5) 0.012(4) -0.017(4) 0.031(5)
C34 0.050(5) 0.064(7) 0.055(6) -0.006(5) -0.010(4) 0.022(5)
C35 0.060(5) 0.072(7) 0.041(5) -0.008(5) -0.016(4) 0.037(5)
C36 0.053(6) 0.063(6) 0.045(5) -0.002(4) -0.013(4) 0.040(5)
C37 0.078(5) 0.056(6) 0.039(5) 0.012(4) -0.013(4) 0.040(5)
C38 0.074(6) 0.068(7) 0.063(6) 0.002(5) -0.011(5) 0.037(5)
C39 0.048(6) 0.078(7) 0.068(6) -0.019(5) -0.016(5) 0.020(5)
C40 0.073(7) 0.064(5) 0.027(4) -0.010(4) -0.005(4) 0.042(5)
C41 0.053(6) 0.047(5) 0.017(4) 0.007(4) 0.007(4) 0.018(5)
C42 0.064(6) 0.047(5) 0.015(4) 0.003(4) 0.004(4) 0.022(5)
C43 0.046(6) 0.043(5) 0.035(5) -0.006(4) -0.001(4) 0.023(4)
C44 0.078(7) 0.059(6) 0.057(6) -0.011(4) -0.020(5) 0.037(5)
C45 0.074(7) 0.068(5) 0.045(6) -0.012(4) -0.014(5) 0.041(5)
C46 0.042(5) 0.044(5) 0.032(5) -0.004(4) 0.006(4) 0.020(4)
C47 0.071(6) 0.042(5) 0.037(5) 0.005(4) -0.004(4) 0.027(5)
C48 0.070(6) 0.050(5) 0.033(5) 0.009(4) 0.003(4) 0.023(5)
C49 0.092(6) 0.052(5) 0.086(6) 0.007(5) -0.021(5) 0.013(5)
C50 0.142(10) 0.072(7) 0.120(9) 0.017(6) -0.047(8) 0.022(7)
C51 0.116(10) 0.071(7) 0.116(9) 0.016(6) -0.044(8) 0.014(7)
C52 0.100(8) 0.063(7) 0.066(7) 0.017(5) -0.010(6) 0.027(6)
O1W 0.197(11) 0.300(14) 0.202(11) 0.050(10) 0.060(9) 0.169(11)
O2W 0.210(11) 0.190(10) 0.204(11) -0.091(9) -0.067(9) 0.088(9)
O3W 0.164(10) 0.238(13) 0.305(15) -0.117(11) -0.035(10) 0.104(10)

loop_
_atom_type_symbol
_atom_type_description
_atom_type_scat_dispersion_real
_atom_type_scat_dispersion_imag
_atom_type_scat_source
C C 0.0033 0.0016 'International Tables Vol C Tables 4.2.6.8 and 6.1.1.4'
H H 0.0000 0.0000 'International Tables Vol C Tables 4.2.6.8 and 6.1.1.4'
N N 0.0061 0.0033 'International Tables Vol C Tables 4.2.6.8 and 6.1.1.4'
O O 0.0106 0.0060 'International Tables Vol C Tables 4.2.6.8 and 6.1.1.4'
S S 0.1246 0.1234 'International Tables Vol C Tables 4.2.6.8 and 6.1.1.4'
Ni Ni 0.3393 1.1124 'International Tables Vol C Tables 4.2.6.8 and 6.1.1.4'

loop_
_geom_angle_atom_site_label_1
_geom_angle_atom_site_label_2
_geom_angle_atom_site_label_3
_geom_angle
_geom_angle_site_symmetry_1
_geom_angle_site_symmetry_3
N15 Ni1 N2 174.0(3) 16_545 .
N15 Ni1 N16 78.1(3) 16_545 16_545
N2 Ni1 N16 101.3(3) . 16_545
N15 Ni1 N1 96.2(3) 16_545 .
N2 Ni1 N1 77.8(3) . .
N16 Ni1 N1 87.2(3) 16_545 .
N15 Ni1 S6 80.5(2) 16_545 16_545
N2 Ni1 S6 99.68(19) . 16_545
N16 Ni1 S6 158.5(2) 16_545 16_545
N1 Ni1 S6 92.8(2) . 16_545
N15 Ni1 S1 105.2(2) 16_545 .
N2 Ni1 S1 80.8(2) . .
N16 Ni1 S1 93.1(2) 16_545 .
N1 Ni1 S1 158.2(2) . .
S6 Ni1 S1 94.78(10) 16_545 .
N7 Ni2 N10 171.7(4) . .
N7 Ni2 N8 79.2(4) . .
N10 Ni2 N8 94.2(3) . .
N7 Ni2 N9 94.3(4) . .
N10 Ni2 N9 80.7(4) . .
N8 Ni2 N9 89.7(3) . .
N7 Ni2 S4 106.0(3) . .
N10 Ni2 S4 79.0(3) . .
N8 Ni2 S4 92.4(3) . .
N9 Ni2 S4 159.7(3) . .
N7 Ni2 S3 80.2(3) . .
N10 Ni2 S3 106.3(2) . .
N8 Ni2 S3 159.4(3) . .
N9 Ni2 S3 91.9(2) . .
S4 Ni2 S3 93.18(11) . .
C7 S1 Ni1 94.0(4) . .
O1 S2 O2 117.8(6) . .
O1 S2 C14 103.2(6) . .
O2 S2 C14 108.8(6) . .
O1 S2 C11 110.2(5) . .
O2 S2 C11 108.2(6) . .
C14 S2 C11 108.2(5) . .
C20 S3 Ni2 93.7(4) . .
C33 S4 Ni2 94.2(4) . .
O4 S5 O3 118.9(4) . .
O4 S5 C40 108.2(5) . .
O3 S5 C40 107.6(4) . .
O4 S5 C37 109.6(5) . .
O3 S5 C37 106.8(5) . .
C40 S5 C37 104.7(4) . .
C46 S6 Ni1 97.0(3) . 16_545
C1 N1 C5 117.2(9) . .
C1 N1 Ni1 130.2(7) . .
C5 N1 Ni1 112.6(7) . .
C6 N2 N3 117.1(8) . .
C6 N2 Ni1 117.5(6) . .
N3 N2 Ni1 125.4(6) . .
N2 N3 C7 113.1(8) . .
C8 N4 C7 128.8(10) . .
C20 N5 C17 133.0(10) . .
C20 N6 N7 111.4(10) . .
C21 N7 N6 114.1(10) . .
C21 N7 Ni2 119.6(8) . .
N6 N7 Ni2 126.3(7) . .
C22 N8 C26 122.0(10) . .
C22 N8 Ni2 110.7(7) . .
C26 N8 Ni2 127.3(8) . .
C27 N9 C31 121.5(11) . .
C27 N9 Ni2 127.2(8) . .
C31 N9 Ni2 111.2(8) . .
C32 N10 N11 116.7(9) . .
C32 N10 Ni2 113.9(7) . .
N11 N10 Ni2 129.4(7) . .
C33 N11 N10 111.0(9) . .
C33 N12 C34 130.5(9) . .
C46 N13 C43 132.7(8) . .
C46 N14 N15 111.7(7) . .
C47 N15 N14 117.7(8) . .
C47 N15 Ni1 115.5(6) . 16_545
N14 N15 Ni1 126.4(6) . 16_545
C48 N16 C52 118.8(10) . .
C48 N16 Ni1 114.1(7) . 16_545
C52 N16 Ni1 127.1(7) . 16_545
N1 C1 C2 127.2(10) . .
C3 C2 C1 113.3(10) . .
C4 C3 C2 119.4(11) . .
C3 C4 C5 122.9(10) . .
N1 C5 C4 119.8(10) . .
N1 C5 C6 115.3(9) . .
C4 C5 C6 124.8(10) . .
N2 C6 C5 116.8(9) . .
N3 C7 N4 120.3(9) . .
N3 C7 S1 126.5(8) . .
N4 C7 S1 113.3(8) . .
C9 C8 C13 121.5(12) . .
C9 C8 N4 125.4(11) . .
C13 C8 N4 113.1(11) . .
C8 C9 C10 119.4(11) . .
C11 C10 C9 120.2(12) . .
C12 C11 C10 121.6(13) . .
C12 C11 S2 119.0(11) . .
C10 C11 S2 119.1(11) . .
C11 C12 C13 122.5(12) . .
C8 C13 C12 114.1(12) . .
C15 C14 C19 111.7(13) . .
C15 C14 S2 128.3(11) . .
C19 C14 S2 119.8(11) . .
C16 C15 C14 125.8(14) . .
C15 C16 C17 115.0(14) . .
C18 C17 C16 126.5(15) . .
C18 C17 N5 122.1(13) . .
C16 C17 N5 111.4(13) . .
C17 C18 C19 119.0(15) . .
C18 C19 C14 121.6(14) . .
N6 C20 N5 111.2(11) . .
N6 C20 S3 128.4(9) . .
N5 C20 S3 120.4(9) . .
N7 C21 C22 113.3(11) . .
N8 C22 C23 118.9(11) . .
N8 C22 C21 117.2(10) . .
C23 C22 C21 123.8(12) . .
C24 C23 C22 119.8(12) . .
C23 C24 C25 118.2(11) . .
C26 C25 C24 119.9(11) . .
C25 C26 N8 120.8(11) . .
N9 C27 C28 118.9(12) . .
C29 C28 C27 123.8(13) . .
C28 C29 C30 114.0(13) . .
C31 C30 C29 119.9(12) . .
N9 C31 C30 121.7(11) . .
N9 C31 C32 114.8(11) . .
C30 C31 C32 123.3(11) . .
N10 C32 C31 119.3(10) . .
N11 C33 N12 118.4(10) . .
N11 C33 S4 126.1(8) . .
N12 C33 S4 115.5(8) . .
C35 C34 C39 120.5(11) . .
C35 C34 N12 124.5(10) . .
C39 C34 N12 114.8(10) . .
C36 C35 C34 120.5(10) . .
C35 C36 C37 119.1(10) . .
C36 C37 C38 123.1(10) . .
C36 C37 S5 117.4(8) . .
C38 C37 S5 119.3(8) . .
C37 C38 C39 115.7(10) . .
C34 C39 C38 120.9(10) . .
C45 C40 C41 122.7(9) . .
C45 C40 S5 118.1(8) . .
C41 C40 S5 119.2(8) . .
C40 C41 C42 118.3(8) . .
C43 C42 C41 123.5(9) . .
C42 C43 N13 129.9(9) . .
C42 C43 C44 115.9(9) . .
N13 C43 C44 114.2(8) . .
C45 C44 C43 121.1(9) . .
C40 C45 C44 118.4(10) . .
N13 C46 N14 118.2(8) . .
N13 C46 S6 117.4(7) . .
N14 C46 S6 124.4(7) . .
N15 C47 C48 116.6(9) . .
N16 C48 C49 123.1(10) . .
N16 C48 C47 115.3(10) . .
C49 C48 C47 121.5(11) . .
C48 C49 C50 119.8(11) . .
C51 C50 C49 117.3(12) . .
C50 C51 C52 117.4(12) . .
N16 C52 C51 123.4(11) . .
O8 S7 O8 103.9(16) 3_665 .
O8 S7 O8 103.9(16) 3_665 2_655
O8 S7 O8 103.9(16) . 2_655
O8 S7 O9 114.6(14) 3_665 .
O8 S7 O9 114.6(14) . .
O8 S7 O9 114.6(14) 2_655 .
C104 N102 C105 121.5(13) . .
C104 N102 C106 116.9(13) . .
C105 N102 C106 121.0(13) . .
O102 C104 N102 123.9(13) . .
O101 C101 N101 92.9(15) . .
C102 N101 C103 130.2(14) . .
C102 N101 C101 121.7(15) . .
C103 N101 C101 107.4(14) . .
C107 N103 C108 129(2) . .
C107 N103 C109 117.8(18) . .
C108 N103 C109 112.8(17) . .
N103 C107 O103 124.4(18) . .
N104 C110 O104 96.1(16) . .
C111 N104 C112 125(2) . .
C111 N104 C110 120(2) . .
C112 N104 C110 114(2) . .
C114 N105 C115 133(3) . .
C114 N105 C113 130(3) . .
C115 N105 C113 97(3) . .
O105 C113 N105 150(3) . .

loop_
_geom_bond_atom_site_label_1
_geom_bond_atom_site_label_2
_geom_bond_distance
_geom_bond_site_symmetry_2
Ni1 N15 1.974(7) 16_545
Ni1 N2 2.005(7) .
Ni1 N16 2.072(8) 16_545
Ni1 N1 2.104(8) .
Ni1 S6 2.344(3) 16_545
Ni1 S1 2.387(3) .
Ni2 N7 1.982(9) .
Ni2 N10 1.990(8) .
Ni2 N8 2.057(8) .
Ni2 N9 2.122(9) .
Ni2 S4 2.383(3) .
Ni2 S3 2.394(3) .
S1 C7 1.711(10) .
S2 O1 1.390(8) .
S2 O2 1.452(9) .
S2 C14 1.765(12) .
S2 C11 1.760(11) .
S3 C20 1.667(12) .
S4 C33 1.750(10) .
S5 O4 1.430(6) .
S5 O3 1.470(6) .
S5 C40 1.753(9) .
S5 C37 1.757(10) .
S6 C46 1.679(9) .
S6 Ni1 2.343(3) 16_545
N1 C1 1.278(10) .
N1 C5 1.332(10) .
N2 C6 1.271(9) .
N2 N3 1.319(9) .
N3 C7 1.323(10) .
N4 C8 1.380(11) .
N4 C7 1.396(11) .
N5 C20 1.392(12) .
N5 C17 1.442(13) .
N6 C20 1.317(11) .
N6 N7 1.327(10) .
N7 C21 1.266(11) .
N8 C22 1.368(12) .
N8 C26 1.380(11) .
N9 C27 1.313(11) .
N9 C31 1.326(11) .
N10 C32 1.305(10) .
N10 N11 1.313(9) .
N11 C33 1.291(10) .
N12 C33 1.387(10) .
N12 C34 1.394(11) .
N13 C46 1.330(9) .
N13 C43 1.354(10) .
N14 C46 1.352(9) .
N14 N15 1.355(8) .
N15 C47 1.325(10) .
N15 Ni1 1.973(7) 16_545
N16 C48 1.294(10) .
N16 C52 1.337(11) .
N16 Ni1 2.072(8) 16_545
C1 C2 1.418(11) .
C2 C3 1.384(11) .
C3 C4 1.324(11) .
C4 C5 1.368(11) .
C5 C6 1.439(11) .
C8 C9 1.352(12) .
C8 C13 1.354(12) .
C9 C10 1.399(12) .
C10 C11 1.305(13) .
C11 C12 1.267(13) .
C12 C13 1.476(14) .
C14 C15 1.362(12) .
C14 C19 1.404(12) .
C15 C16 1.311(15) .
C16 C17 1.320(14) .
C17 C18 1.227(15) .
C18 C19 1.336(16) .
C21 C22 1.450(13) .
C22 C23 1.441(13) .
C23 C24 1.356(13) .
C24 C25 1.498(13) .
C25 C26 1.316(11) .
C27 C28 1.381(13) .
C28 C29 1.368(13) .
C29 C30 1.438(13) .
C30 C31 1.359(13) .
C31 C32 1.466(12) .
C34 C35 1.356(11) .
C34 C39 1.355(12) .
C35 C36 1.344(10) .
C36 C37 1.353(11) .
C37 C38 1.381(11) .
C38 C39 1.392(11) .
C40 C45 1.319(11) .
C40 C41 1.363(10) .
C41 C42 1.393(10) .
C42 C43 1.336(10) .
C43 C44 1.423(11) .
C44 C45 1.416(11) .
C47 C48 1.402(11) .
C48 C49 1.325(12) .
C49 C50 1.452(13) .
C50 C51 1.349(13) .
C51 C52 1.399(13) .
S7 O8 1.478(5) 3_665
S7 O8 1.478(5) .
S7 O8 1.478(5) 2_655
S7 O9 1.47(3) .
O102 C104 1.239(11) .
N102 C104 1.312(13) .
N102 C105 1.447(15) .
N102 C106 1.520(14) .
C101 O101 1.45(2) .
C101 N101 1.66(2) .
N101 C102 1.522(16) .
N101 C103 1.627(17) .
O103 C107 1.388(16) .
N103 C107 1.396(18) .
N103 C108 1.356(18) .
N103 C109 1.498(19) .
C110 N104 1.43(2) .
C110 O104 1.48(3) .
C111 N104 1.23(2) .
C112 N104 1.29(3) .
N105 C114 1.30(3) .
N105 C115 1.34(3) .
N105 C113 1.49(3) .
C113 O105 1.35(3) .

loop_
_platon_squeeze_void_nr
_platon_squeeze_void_average_x
_platon_squeeze_void_average_y
_platon_squeeze_void_average_z
_platon_squeeze_void_volume
_platon_squeeze_void_count_electrons
_platon_squeeze_void_content
1 -0.068 -0.090 0.000 59895 11025 ' '
